data_2231356
loop_
_publ_author_name
'H\"okelek, Tuncer'
'Tercan, Bar\?i\,s'
'\,Sahin, Ertan'
'Akta\,s, Vedat'
'Necefo\(glu, Hacali'

_publ_section_title
;
 <i>catena</i>-Poly[[[bis(4-ethylbenzoato-\k^2^<i>O</i>,<i>O</i>')lead(II)]-\m-nicotinamide-\k^2^<i>N</i>^1^:<i>O</i>]
 monohydrate]
;
_journal_coeditor_code XU5254
_journal_issue 8
_journal_name_full 'Acta Crystallographica Section E'
_journal_page_first m1057
_journal_page_last m1058
_journal_paper_doi 10.1107/S1600536811026535
_journal_volume 67
_journal_year 2011
_chemical_formula_iupac '[Pb (C9 H9 O2)2 (C6 H6 N2 O)], H2 O'
_chemical_formula_moiety 'C24 H24 N2 O5 Pb, H2 O'
_chemical_formula_sum 'C24 H26 N2 O6 Pb'
_chemical_formula_weight 645.67
_chemical_name_systematic
;
<i>catena</i>-Poly[[[bis(4-ethylbenzoato-\k^2^<i>O</i>,<i>O</i>')lead(II)]-
\m-nicotinamide-\k^2^<i>N</i>^1^:<i>O</i>] monohydrate]
;
_space_group_IT_number 2
_symmetry_cell_setting triclinic
_symmetry_space_group_name_Hall '-P 1'
_symmetry_space_group_name_H-M 'P -1'
_atom_sites_solution_hydrogens geom
_atom_sites_solution_primary direct
_atom_sites_solution_secondary difmap
_audit_creation_method SHELXL-97
_cell_angle_alpha 90.772(2)
_cell_angle_beta 91.256(2)
_cell_angle_gamma 106.916(4)
_cell_formula_units_Z 2
_cell_length_a 7.8093(2)
_cell_length_b 9.7950(3)
_cell_length_c 16.9380(5)
_cell_measurement_reflns_used 6051
_cell_measurement_temperature 294(2)
_cell_measurement_theta_max 26.3714
_cell_measurement_theta_min 2.1736
_cell_volume 1239.00(7)
_computing_cell_refinement 'CrystalClear (Rigaku/MSC, 2005)'
_computing_data_collection 'CrystalClear (Rigaku/MSC, 2005)'
_computing_data_reduction 'CrystalClear (Rigaku/MSC, 2005)'
_computing_molecular_graphics 'Mercury (Macrae <i>et al.</i>, 2006)'
_computing_publication_material 'WinGX (Farrugia, 1999) and PLATON (Spek, 2009)'
_computing_structure_refinement 'SHELXL97 (Sheldrick, 2008)'
_computing_structure_solution 'SHELXS97 (Sheldrick, 2008)'
_diffrn_ambient_temperature 294(2)
_diffrn_measured_fraction_theta_full 0.998
_diffrn_measured_fraction_theta_max 0.998
_diffrn_measurement_device_type 'Rigaku R-AXIS RAPID-S'
_diffrn_measurement_method '\w scans'
_diffrn_radiation_monochromator graphite
_diffrn_radiation_source 'fine-focus sealed tube'
_diffrn_radiation_type MoK\a
_diffrn_radiation_wavelength 0.71073
_diffrn_reflns_av_R_equivalents 0.0814
_diffrn_reflns_av_sigmaI/netI 0.0582
_diffrn_reflns_limit_h_max 9
_diffrn_reflns_limit_h_min -9
_diffrn_reflns_limit_k_max 10
_diffrn_reflns_limit_k_min -12
_diffrn_reflns_limit_l_max 21
_diffrn_reflns_limit_l_min -21
_diffrn_reflns_number 26925
_diffrn_reflns_theta_full 26.39
_diffrn_reflns_theta_max 26.39
_diffrn_reflns_theta_min 2.17
_exptl_absorpt_coefficient_mu 6.848
_exptl_absorpt_correction_T_max 0.358
_exptl_absorpt_correction_T_min 0.211
_exptl_absorpt_correction_type multi-scan
_exptl_absorpt_process_details '(Blessing, 1995)'
_exptl_crystal_colour colorless
_exptl_crystal_density_diffrn 1.731
_exptl_crystal_density_method 'not measured'
_exptl_crystal_description block
_exptl_crystal_F_000 628
_exptl_crystal_size_max 0.25
_exptl_crystal_size_mid 0.20
_exptl_crystal_size_min 0.15
_refine_diff_density_max 1.110
_refine_diff_density_min -0.964
_refine_ls_extinction_method none
_refine_ls_goodness_of_fit_ref 1.063
_refine_ls_hydrogen_treatment mixed
_refine_ls_matrix_type full
_refine_ls_number_parameters 314
_refine_ls_number_reflns 5076
_refine_ls_number_restraints 5
_refine_ls_restrained_S_all 1.070
_refine_ls_R_factor_all 0.0558
_refine_ls_R_factor_gt 0.0425
_refine_ls_shift/su_max 0.000
_refine_ls_shift/su_mean 0.000
_refine_ls_structure_factor_coef Fsqd
_refine_ls_weighting_details 'calc w=1/[\s^2^(Fo^2^)+(0.0277P)^2^+1.8361P] where P=(Fo^2^+2Fc^2^)/3'
_refine_ls_weighting_scheme calc
_refine_ls_wR_factor_gt 0.0878
_refine_ls_wR_factor_ref 0.0990
_reflns_number_gt 4208
_reflns_number_total 5076
_reflns_threshold_expression I>2\s(I)
_cod_data_source_file xu5254.cif
_cod_data_source_block I
_cod_database_code 2231356
_cod_database_fobs_code 2231356

loop_
_symmetry_equiv_pos_as_xyz
'x, y, z'
'-x, -y, -z'

loop_
_atom_site_type_symbol
_atom_site_label
_atom_site_fract_x
_atom_site_fract_y
_atom_site_fract_z
_atom_site_U_iso_or_equiv
_atom_site_adp_type
_atom_site_calc_flag
_atom_site_refinement_flags
_atom_site_occupancy
_atom_site_symmetry_multiplicity
Pb Pb1 0.08609(4) 0.15890(3) 0.394120(15) 0.05863(12) Uani d . 1 1
O O1 0.2512(8) 0.2967(5) 0.5057(3) 0.0772(15) Uani d . 1 1
O O2 0.2289(7) 0.0686(5) 0.5205(3) 0.0700(13) Uani d . 1 1
O O3 0.3813(6) 0.2084(5) 0.3496(3) 0.0666(12) Uani d . 1 1
O O4 0.1966(7) 0.1944(5) 0.2477(3) 0.0664(12) Uani d . 1 1
O O5 0.0783(8) 0.4092(5) 0.3616(3) 0.0789(15) Uani d . 1 1
O O6 0.3512(9) 0.8292(6) 0.5453(4) 0.0839(17) Uani d D 1 1
H H61 0.347(11) 0.919(4) 0.550(5) 0.09(3) Uiso d D 1 1
H H62 0.425(11) 0.808(11) 0.582(5) 0.14(4) Uiso d D 1 1
N N1 0.0879(8) -0.1057(6) 0.3322(3) 0.0626(15) Uani d . 1 1
N N2 0.2113(10) 0.5633(7) 0.4600(4) 0.0671(17) Uani d . 1 1
H H2A 0.24(2) 0.509(17) 0.482(10) 0.211 Uiso d . 1 1
H H2B 0.26(2) 0.640(16) 0.482(9) 0.211 Uiso d . 1 1
C C1 0.2776(9) 0.1960(8) 0.5468(4) 0.0588(17) Uani d . 1 1
C C2 0.3632(9) 0.2337(7) 0.6261(4) 0.0572(16) Uani d . 1 1
C C3 0.3884(10) 0.1280(8) 0.6761(4) 0.0676(19) Uani d . 1 1
H H3 0.3562 0.0336 0.6581 0.081 Uiso calc R 1 1
C C4 0.4593(11) 0.1614(8) 0.7507(4) 0.072(2) Uani d . 1 1
H H4 0.4733 0.0893 0.7832 0.087 Uiso calc R 1 1
C C5 0.5101(11) 0.2995(9) 0.7782(5) 0.075(2) Uani d . 1 1
C C6 0.4914(12) 0.4041(9) 0.7300(5) 0.086(3) Uani d . 1 1
H H6 0.5287 0.4983 0.7483 0.103 Uiso calc R 1 1
C C7 0.4179(10) 0.3741(7) 0.6538(4) 0.0678(19) Uani d . 1 1
H H7 0.4055 0.4473 0.6219 0.081 Uiso calc R 1 1
C C8 0.5923(15) 0.3367(12) 0.8615(6) 0.114(4) Uani d D 1 1
H H8A 0.6335 0.2584 0.8804 0.137 Uiso calc R 1 1
H H8B 0.6954 0.4205 0.8593 0.137 Uiso calc R 1 1
C C9 0.465(2) 0.364(2) 0.9167(8) 0.226(10) Uani d D 1 1
H H9A 0.5276 0.4072 0.9644 0.339 Uiso calc R 1 1
H H9B 0.3777 0.2761 0.9287 0.339 Uiso calc R 1 1
H H9C 0.4062 0.4280 0.8934 0.339 Uiso calc R 1 1
C C10 0.3483(10) 0.2031(7) 0.2747(4) 0.0613(17) Uani d . 1 1
C C11 0.4949(9) 0.2061(7) 0.2208(4) 0.0578(16) Uani d . 1 1
C C12 0.6732(10) 0.2396(8) 0.2472(4) 0.0664(19) Uani d . 1 1
H H12 0.7031 0.2632 0.3001 0.080 Uiso calc R 1 1
C C13 0.8050(11) 0.2375(9) 0.1947(5) 0.077(2) Uani d . 1 1
H H13 0.9236 0.2624 0.2128 0.092 Uiso calc R 1 1
C C14 0.7663(13) 0.1999(12) 0.1170(6) 0.094(3) Uani d D 1 1
C C15 0.5895(13) 0.1637(11) 0.0916(5) 0.095(3) Uani d . 1 1
H H15 0.5603 0.1349 0.0392 0.114 Uiso calc R 1 1
C C16 0.4540(11) 0.1691(9) 0.1423(5) 0.078(2) Uani d . 1 1
H H16 0.3363 0.1479 0.1234 0.094 Uiso calc R 1 1
C C17 0.9025(19) 0.166(2) 0.0606(8) 0.193(9) Uani d D 1 1
H H17A 0.9823 0.1221 0.0880 0.289 Uiso calc R 1 1
H H17B 0.8430 0.1051 0.0166 0.289 Uiso calc R 1 1
C C18 0.997(3) 0.309(3) 0.0350(13) 0.328(18) Uani d D 1 1
H H18A 1.0379 0.3035 -0.0177 0.491 Uiso calc R 1 1
H H18B 1.0975 0.3498 0.0700 0.491 Uiso calc R 1 1
H H18C 0.9172 0.3673 0.0356 0.491 Uiso calc R 1 1
C C19 0.1215(9) -0.2116(7) 0.3749(4) 0.0593(17) Uani d . 1 1
H H19 0.1658 -0.1909 0.4264 0.071 Uiso calc R 1 1
C C20 0.0926(9) 0.6504(7) 0.3452(4) 0.0573(16) Uani d . 1 1
C C21 0.0247(11) 0.6222(8) 0.2695(4) 0.071(2) Uani d . 1 1
H H21 0.0012 0.5307 0.2478 0.086 Uiso calc R 1 1
C C22 -0.0087(12) -0.2704(8) 0.2257(5) 0.079(2) Uani d . 1 1
H H22 -0.0530 -0.2880 0.1740 0.094 Uiso calc R 1 1
C C23 0.0241(10) -0.1386(8) 0.2593(4) 0.0654(19) Uani d . 1 1
H H23 0.0003 -0.0671 0.2293 0.079 Uiso calc R 1 1
C C24 0.1279(9) 0.5335(7) 0.3905(4) 0.0567(16) Uani d . 1 1

loop_
_atom_site_aniso_label
_atom_site_aniso_U_11
_atom_site_aniso_U_22
_atom_site_aniso_U_33
_atom_site_aniso_U_12
_atom_site_aniso_U_13
_atom_site_aniso_U_23
Pb1 0.0721(2) 0.04518(17) 0.05984(18) 0.01901(13) -0.00048(12) 0.00349(11)
O1 0.113(4) 0.062(3) 0.062(3) 0.034(3) -0.010(3) 0.005(2)
O2 0.093(4) 0.055(3) 0.063(3) 0.025(3) -0.010(3) -0.001(2)
O3 0.069(3) 0.068(3) 0.063(3) 0.020(3) -0.006(2) 0.003(2)
O4 0.065(3) 0.069(3) 0.068(3) 0.024(2) -0.005(2) 0.011(2)
O5 0.113(4) 0.040(3) 0.083(4) 0.023(3) -0.015(3) 0.003(2)
O6 0.110(5) 0.062(4) 0.088(4) 0.043(3) -0.043(3) -0.020(3)
N1 0.081(4) 0.046(3) 0.062(4) 0.022(3) -0.012(3) -0.001(3)
N2 0.080(4) 0.054(4) 0.067(4) 0.019(3) -0.006(3) 0.000(3)
C1 0.065(4) 0.053(4) 0.058(4) 0.017(3) 0.001(3) 0.006(3)
C2 0.074(5) 0.044(4) 0.056(4) 0.020(3) 0.007(3) 0.009(3)
C3 0.079(5) 0.065(5) 0.061(4) 0.025(4) -0.006(4) -0.003(4)
C4 0.099(6) 0.059(5) 0.065(5) 0.032(4) -0.010(4) 0.011(4)
C5 0.095(6) 0.063(5) 0.070(5) 0.030(4) -0.018(4) -0.004(4)
C6 0.106(7) 0.053(5) 0.090(6) 0.012(4) -0.004(5) -0.018(4)
C7 0.092(6) 0.044(4) 0.066(5) 0.019(4) -0.007(4) 0.007(3)
C8 0.139(10) 0.119(9) 0.085(7) 0.042(7) -0.032(6) -0.025(6)
C9 0.30(2) 0.36(3) 0.091(10) 0.21(2) -0.035(12) -0.051(13)
C10 0.067(5) 0.052(4) 0.064(5) 0.016(3) -0.006(4) -0.001(3)
C11 0.064(4) 0.056(4) 0.053(4) 0.018(3) -0.007(3) -0.002(3)
C12 0.074(5) 0.064(5) 0.063(4) 0.022(4) -0.005(4) 0.001(3)
C13 0.062(5) 0.094(6) 0.079(6) 0.031(4) -0.002(4) 0.000(4)
C14 0.079(6) 0.126(8) 0.086(6) 0.042(6) 0.008(5) 0.000(6)
C15 0.088(7) 0.148(9) 0.057(5) 0.046(6) -0.003(4) -0.004(5)
C16 0.069(5) 0.099(6) 0.070(5) 0.030(5) -0.009(4) 0.009(4)
C17 0.106(11) 0.36(3) 0.114(11) 0.072(14) 0.043(8) 0.046(13)
C18 0.21(3) 0.60(6) 0.19(2) 0.14(3) 0.084(18) 0.05(3)
C19 0.066(4) 0.047(4) 0.066(4) 0.020(3) -0.007(3) -0.006(3)
C20 0.062(4) 0.048(4) 0.062(4) 0.016(3) 0.005(3) -0.001(3)
C21 0.101(6) 0.048(4) 0.067(5) 0.025(4) -0.012(4) -0.007(3)
C22 0.111(7) 0.060(5) 0.063(5) 0.024(4) -0.022(4) -0.004(4)
C23 0.078(5) 0.056(4) 0.065(5) 0.025(4) -0.008(4) 0.008(3)
C24 0.070(5) 0.034(4) 0.065(4) 0.014(3) 0.000(3) 0.010(3)

loop_
_atom_type_symbol
_atom_type_description
_atom_type_scat_dispersion_real
_atom_type_scat_dispersion_imag
_atom_type_scat_source
C C 0.0030 0.0020 'International Tables Vol C Tables 4.2.6.8 and 6.1.1.4'
H H 0.0000 0.0000 'International Tables Vol C Tables 4.2.6.8 and 6.1.1.4'
N N 0.0060 0.0030 'International Tables Vol C Tables 4.2.6.8 and 6.1.1.4'
O O 0.0110 0.0060 'International Tables Vol C Tables 4.2.6.8 and 6.1.1.4'
Pb Pb -3.3940 10.1110 'International Tables Vol C Tables 4.2.6.8 and 6.1.1.4'

loop_
_geom_angle_atom_site_label_1
_geom_angle_atom_site_label_2
_geom_angle_atom_site_label_3
_geom_angle_site_symmetry_1
_geom_angle_site_symmetry_3
_geom_angle
O1 Pb1 O2 . . 51.10(15)
O1 Pb1 O4 . . 123.27(17)
O1 Pb1 O5 . . 78.18(17)
O1 Pb1 N1 . . 130.47(17)
O1 Pb1 C1 . . 25.49(17)
O1 Pb1 C10 . . 103.1(2)
O2 Pb1 N1 . . 82.33(16)
O2 Pb1 C1 . . 25.64(16)
O2 Pb1 C10 . . 106.17(19)
O3 Pb1 O1 . . 79.48(18)
O3 Pb1 O2 . . 82.21(16)
O3 Pb1 O4 . . 51.95(16)
O3 Pb1 O5 . . 91.12(18)
O3 Pb1 N1 . . 78.26(17)
O3 Pb1 C1 . . 80.81(18)
O3 Pb1 C10 . . 26.41(18)
O4 Pb1 O2 . . 130.39(15)
O4 Pb1 N1 . . 71.75(16)
O4 Pb1 C1 . . 132.48(17)
O4 Pb1 C10 . . 25.69(17)
O5 Pb1 O2 . . 129.25(16)
O5 Pb1 O4 . . 75.76(16)
O5 Pb1 N1 . . 145.37(17)
O5 Pb1 C1 . . 103.61(18)
O5 Pb1 C10 . . 84.56(19)
N1 Pb1 C1 . . 106.98(18)
N1 Pb1 C10 . . 71.28(19)
C10 Pb1 C1 . . 107.2(2)
C1 O1 Pb1 . . 99.8(4)
C1 O2 Pb1 . . 88.4(4)
C10 O3 Pb1 . . 99.0(4)
C10 O4 Pb1 . . 87.0(4)
C24 O5 Pb1 . . 140.0(5)
H61 O6 H62 . . 113(9)
C19 N1 Pb1 . . 124.7(4)
C23 N1 Pb1 . . 117.3(4)
C23 N1 C19 . . 117.0(6)
C24 N2 H2A . . 121(10)
C24 N2 H2B . . 131(10)
H2B N2 H2A . . 107(10)
O1 C1 Pb1 . . 54.8(3)
O1 C1 C2 . . 117.6(6)
O2 C1 Pb1 . . 65.9(4)
O2 C1 O1 . . 120.6(6)
O2 C1 C2 . . 121.8(6)
C2 C1 Pb1 . . 171.1(5)
C3 C2 C1 . . 120.9(6)
C7 C2 C1 . . 121.2(6)
C7 C2 C3 . . 117.9(6)
C2 C3 H3 . . 119.4
C4 C3 C2 . . 121.1(7)
C4 C3 H3 . . 119.4
C3 C4 C5 . . 120.7(7)
C3 C4 H4 . . 119.7
C5 C4 H4 . . 119.7
C4 C5 C8 . . 120.5(8)
C6 C5 C4 . . 119.2(7)
C6 C5 C8 . . 120.3(8)
C5 C6 C7 . . 121.8(7)
C5 C6 H6 . . 119.1
C7 C6 H6 . . 119.1
C2 C7 C6 . . 119.3(7)
C2 C7 H7 . . 120.4
C6 C7 H7 . . 120.4
C5 C8 H8A . . 109.2
C5 C8 H8B . . 109.2
C9 C8 C5 . . 112.2(10)
C9 C8 H8A . . 109.2
C9 C8 H8B . . 109.2
H8A C8 H8B . . 107.9
C8 C9 H9A . . 109.5
C8 C9 H9B . . 109.5
C8 C9 H9C . . 109.5
H9A C9 H9B . . 109.5
H9A C9 H9C . . 109.5
H9B C9 H9C . . 109.5
O3 C10 Pb1 . . 54.6(4)
O3 C10 C11 . . 118.7(6)
O4 C10 Pb1 . . 67.3(4)
O4 C10 O3 . . 121.3(7)
O4 C10 C11 . . 120.0(7)
C11 C10 Pb1 . . 169.6(5)
C12 C11 C10 . . 122.1(6)
C16 C11 C10 . . 119.0(7)
C16 C11 C12 . . 118.8(7)
C11 C12 H12 . . 120.0
C13 C12 C11 . . 119.9(7)
C13 C12 H12 . . 120.0
C12 C13 H13 . . 119.1
C14 C13 C12 . . 121.9(8)
C14 C13 H13 . . 119.1
C13 C14 C15 . . 118.0(8)
C13 C14 C17 . . 123.2(10)
C15 C14 C17 . . 117.5(10)
C14 C15 C16 . . 121.6(8)
C14 C15 H15 . . 119.2
C16 C15 H15 . . 119.2
C11 C16 C15 . . 119.7(8)
C11 C16 H16 . . 120.2
C15 C16 H16 . . 120.2
C14 C17 H17A . . 111.6
C14 C17 H17B . . 111.6
C18 C17 C14 . . 100.7(15)
C18 C17 H17A . . 111.6
C18 C17 H17B . . 111.6
H17A C17 H17B . . 109.4
C17 C18 H18A . . 109.5
C17 C18 H18B . . 109.5
C17 C18 H18C . . 109.5
H18A C18 H18B . . 109.5
H18A C18 H18C . . 109.5
H18B C18 H18C . . 109.5
N1 C19 C20 . 1_545 123.0(6)
N1 C19 H19 . . 118.5
C20 C19 H19 1_545 . 118.5
C19 C20 C24 1_565 . 124.0(6)
C21 C20 C19 . 1_565 117.3(6)
C21 C20 C24 . . 118.6(6)
C20 C21 C22 . 1_565 119.9(7)
C20 C21 H21 . . 120.1
C22 C21 H21 1_565 . 120.1
C21 C22 H22 1_545 . 120.6
C23 C22 C21 . 1_545 118.8(7)
C23 C22 H22 . . 120.6
N1 C23 C22 . . 123.9(7)
N1 C23 H23 . . 118.1
C22 C23 H23 . . 118.1
O5 C24 N2 . . 122.2(6)
O5 C24 C20 . . 119.0(6)
N2 C24 C20 . . 118.9(6)

loop_
_geom_bond_atom_site_label_1
_geom_bond_atom_site_label_2
_geom_bond_site_symmetry_2
_geom_bond_distance
_geom_bond_publ_flag
Pb1 O1 . 2.423(5) yes
Pb1 O2 . 2.670(5) yes
Pb1 O3 . 2.356(5) yes
Pb1 O4 . 2.638(5) yes
Pb1 O5 . 2.537(5) yes
Pb1 N1 . 2.787(5) yes
Pb1 C1 . 2.924(7) ?
Pb1 C10 . 2.856(8) ?
O1 C1 . 1.277(8) ?
O2 C1 . 1.266(8) ?
O3 C10 . 1.286(8) ?
O4 C10 . 1.240(8) ?
O5 C24 . 1.254(8) ?
O6 H61 . 0.89(2) ?
O6 H62 . 0.90(2) ?
N1 C19 . 1.356(8) ?
N1 C23 . 1.320(8) ?
N2 H2A . 0.72(15) ?
N2 H2B . 0.82(15) ?
C1 C2 . 1.479(9) ?
C2 C3 . 1.400(9) ?
C2 C7 . 1.388(9) ?
C3 C4 . 1.366(10) ?
C3 H3 . 0.9300 ?
C4 C5 . 1.367(10) ?
C4 H4 . 0.9300 ?
C5 C6 . 1.358(11) ?
C5 C8 . 1.530(11) ?
C6 H6 . 0.9300 ?
C7 C6 . 1.393(11) ?
C7 H7 . 0.9300 ?
C8 H8A . 0.9700 ?
C8 H8B . 0.9700 ?
C9 C8 . 1.458(13) ?
C9 H9A . 0.9600 ?
C9 H9B . 0.9600 ?
C9 H9C . 0.9600 ?
C11 C10 . 1.474(10) ?
C11 C12 . 1.397(10) ?
C11 C16 . 1.379(10) ?
C12 C13 . 1.378(10) ?
C12 H12 . 0.9300 ?
C13 C14 . 1.365(12) ?
C13 H13 . 0.9300 ?
C14 C15 . 1.379(12) ?
C15 H15 . 0.9300 ?
C16 C15 . 1.390(11) ?
C16 H16 . 0.9300 ?
C17 C18 . 1.454(17) ?
C17 C14 . 1.547(12) ?
C17 H17A . 0.9700 ?
C17 H17B . 0.9700 ?
C18 H18A . 0.9600 ?
C18 H18B . 0.9600 ?
C18 H18C . 0.9600 ?
C19 C20 1_545 1.389(9) ?
C19 H19 . 0.9300 ?
C20 C21 . 1.369(10) ?
C20 C19 1_565 1.389(9) ?
C21 C22 1_565 1.377(10) ?
C21 H21 . 0.9300 ?
C22 C21 1_545 1.377(10) ?
C22 H22 . 0.9300 ?
C23 C22 . 1.356(10) ?
C23 H23 . 0.9300 ?
C24 N2 . 1.320(9) ?
C24 C20 . 1.474(9) ?

loop_
_geom_hbond_atom_site_label_D
_geom_hbond_atom_site_label_H
_geom_hbond_atom_site_label_A
_geom_hbond_site_symmetry_A
_geom_hbond_distance_DH
_geom_hbond_distance_HA
_geom_hbond_distance_DA
_geom_hbond_angle_DHA
_geom_hbond_publ_flag
N2 H2A O1 . 0.74(17) 2.15(16) 2.834(8) 155(19) yes
N2 H2B O6 . 0.82(16) 2.06(15) 2.871(9) 172(15) yes
O6 H61 O2 1_565 0.89(5) 2.01(7) 2.811(8) 149(7) yes
O6 H62 O3 2_666 0.90(9) 1.93(9) 2.822(9) 169(10) yes
C13 H13 O4 1_655 0.93 2.47 3.313(11) 150 yes
C19 H19 O6 1_545 0.93 2.43 3.323(10) 162 yes
C4 H4 Cg 2_656 0.93 2.87 3.712(8) 151 yes

loop_
_geom_torsion_atom_site_label_1
_geom_torsion_atom_site_label_2
_geom_torsion_atom_site_label_3
_geom_torsion_atom_site_label_4
_geom_torsion_site_symmetry_1
_geom_torsion_site_symmetry_4
_geom_torsion
O2 Pb1 O1 C1 . . -2.2(4)
O3 Pb1 O1 C1 . . -90.7(5)
O4 Pb1 O1 C1 . . -120.0(4)
O5 Pb1 O1 C1 . . 175.9(5)
N1 Pb1 O1 C1 . . -26.2(5)
C10 Pb1 O1 C1 . . -102.6(5)
O1 Pb1 O2 C1 . . 2.2(4)
O3 Pb1 O2 C1 . . 85.0(4)
O4 Pb1 O2 C1 . . 106.1(4)
O5 Pb1 O2 C1 . . -0.1(5)
N1 Pb1 O2 C1 . . 164.1(4)
C10 Pb1 O2 C1 . . 96.2(4)
O1 Pb1 O3 C10 . . -153.1(4)
O2 Pb1 O3 C10 . . 155.1(4)
O4 Pb1 O3 C10 . . -4.5(4)
O5 Pb1 O3 C10 . . -75.4(4)
N1 Pb1 O3 C10 . . 71.4(4)
C1 Pb1 O3 C10 . . -179.0(4)
O1 Pb1 O4 C10 . . 42.4(5)
O2 Pb1 O4 C10 . . -22.3(5)
O3 Pb1 O4 C10 . . 4.6(4)
O5 Pb1 O4 C10 . . 107.6(4)
N1 Pb1 O4 C10 . . -84.6(4)
C1 Pb1 O4 C10 . . 12.0(5)
O1 Pb1 O5 C24 . . -2.5(8)
O2 Pb1 O5 C24 . . -0.7(9)
O3 Pb1 O5 C24 . . -81.5(8)
O4 Pb1 O5 C24 . . -131.7(8)
N1 Pb1 O5 C24 . . -152.3(7)
C1 Pb1 O5 C24 . . -0.7(8)
C10 Pb1 O5 C24 . . -107.2(8)
O1 Pb1 N1 C19 . . 29.5(7)
O1 Pb1 N1 C23 . . -161.8(5)
O2 Pb1 N1 C19 . . 10.9(5)
O2 Pb1 N1 C23 . . 179.6(6)
O3 Pb1 N1 C19 . . 94.5(6)
O3 Pb1 N1 C23 . . -96.8(5)
O4 Pb1 N1 C19 . . 148.1(6)
O4 Pb1 N1 C23 . . -43.3(5)
O5 Pb1 N1 C19 . . 169.1(5)
O5 Pb1 N1 C23 . . -22.2(7)
C1 Pb1 N1 C19 . . 18.1(6)
C1 Pb1 N1 C23 . . -173.3(5)
C10 Pb1 N1 C19 . . 121.0(6)
C10 Pb1 N1 C23 . . -70.4(5)
O1 Pb1 C1 O2 . . -176.0(7)
O2 Pb1 C1 O1 . . 176.0(7)
O3 Pb1 C1 O1 . . 84.8(5)
O3 Pb1 C1 O2 . . -91.1(4)
O4 Pb1 C1 O1 . . 78.9(5)
O4 Pb1 C1 O2 . . -97.0(4)
O5 Pb1 C1 O1 . . -4.1(5)
O5 Pb1 C1 O2 . . 179.9(4)
N1 Pb1 C1 O1 . . 159.5(4)
N1 Pb1 C1 O2 . . -16.5(4)
C10 Pb1 C1 O1 . . 84.3(5)
C10 Pb1 C1 O2 . . -91.6(4)
O1 Pb1 C10 O3 . . 27.2(4)
O1 Pb1 C10 O4 . . -144.7(4)
O1 Pb1 C10 C11 . . 79(3)
O2 Pb1 C10 O3 . . -25.7(4)
O2 Pb1 C10 O4 . . 162.5(4)
O2 Pb1 C10 C11 . . 26(3)
O3 Pb1 C10 O4 . . -171.8(7)
O3 Pb1 C10 C11 . . 52(3)
O4 Pb1 C10 O3 . . 171.8(7)
O4 Pb1 C10 C11 . . -136(3)
O5 Pb1 C10 O3 . . 103.7(4)
O5 Pb1 C10 O4 . . -68.2(4)
O5 Pb1 C10 C11 . . 156(3)
N1 Pb1 C10 O3 . . -101.5(4)
N1 Pb1 C10 O4 . . 86.7(4)
N1 Pb1 C10 C11 . . -49(3)
C1 Pb1 C10 O3 . . 1.1(4)
C1 Pb1 C10 O4 . . -170.8(4)
C1 Pb1 C10 C11 . . 53(3)
Pb1 O1 C1 O2 . . 4.3(8)
Pb1 O1 C1 C2 . . -174.6(5)
Pb1 O2 C1 O1 . . -3.8(7)
Pb1 O2 C1 C2 . . 175.0(6)
Pb1 O3 C10 O4 . . 8.8(7)
Pb1 O3 C10 C11 . . -170.6(5)
Pb1 O4 C10 O3 . . -7.8(6)
Pb1 O4 C10 C11 . . 171.6(6)
Pb1 O5 C24 N2 . . -1.0(13)
Pb1 O5 C24 C20 . . 178.7(5)
Pb1 N1 C19 C20 . 1_545 169.0(5)
C23 N1 C19 C20 . 1_545 0.4(11)
Pb1 N1 C23 C22 . . -169.6(6)
C19 N1 C23 C22 . . -0.1(12)
O1 C1 C2 C3 . . 176.8(7)
O1 C1 C2 C7 . . -1.9(11)
O2 C1 C2 C3 . . -2.1(11)
O2 C1 C2 C7 . . 179.2(7)
C1 C2 C3 C4 . . -176.8(7)
C7 C2 C3 C4 . . 2.0(11)
C1 C2 C7 C6 . . 177.4(7)
C3 C2 C7 C6 . . -1.3(11)
C2 C3 C4 C5 . . -0.9(13)
C3 C4 C5 C6 . . -0.9(14)
C3 C4 C5 C8 . . -179.0(9)
C4 C5 C6 C7 . . 1.6(14)
C8 C5 C6 C7 . . 179.7(9)
C4 C5 C8 C9 . . -103.5(14)
C6 C5 C8 C9 . . 78.5(15)
C2 C7 C6 C5 . . -0.5(13)
C12 C11 C10 Pb1 . . -59(3)
C12 C11 C10 O3 . . -11.5(10)
C12 C11 C10 O4 . . 169.0(7)
C16 C11 C10 Pb1 . . 119(3)
C16 C11 C10 O3 . . 165.8(7)
C16 C11 C10 O4 . . -13.6(10)
C16 C11 C12 C13 . . 1.1(11)
C10 C11 C12 C13 . . 178.4(7)
C12 C11 C16 C15 . . 1.0(12)
C10 C11 C16 C15 . . -176.4(8)
C11 C12 C13 C14 . . -1.6(13)
C12 C13 C14 C15 . . 0.1(15)
C12 C13 C14 C17 . . -167.0(11)
C13 C14 C15 C16 . . 2.0(16)
C17 C14 C15 C16 . . 169.9(11)
C11 C16 C15 C14 . . -2.6(15)
C18 C17 C14 C13 . . -85.6(17)
C18 C17 C14 C15 . . 107.2(17)
C19 C20 C21 C22 1_565 1_565 1.3(12)
C24 C20 C21 C22 . 1_565 -179.7(7)
N1 C23 C22 C21 . 1_545 0.4(13)
O5 C24 C20 C19 . 1_565 171.9(7)
O5 C24 C20 C21 . . -7.1(10)
N2 C24 C20 C19 . 1_565 -8.4(11)
N2 C24 C20 C21 . . 172.7(7)
